data_4117642
loop_
_publ_author_name
'Zheng Yin'
'Qiang-Xin Wang'
'Ming-Hua Zeng'

_publ_contact_author_address 'No.15, Yucai Road, GuangXi Normal University, Guilin, China'
_publ_contact_author_email ZMH@MAILBOX.GXNU.EDU.CN
_publ_contact_author_name 'Ming-Hua Zeng'
_publ_section_title
;
 Iodine Release and Recovery, Influence of Polyiodide Anions on Electrical
 Conductivity and Nonlinear Optical Activity in an Interdigitated and
 Interpenetrated Bipillared-Bilayer Metal-Organic Framework
;
_journal_name_full 'Journal of the American Chemical Society'
_journal_page_first 4857
_journal_page_last 4863
_journal_paper_doi 10.1021/ja211381e
_journal_volume 134
_journal_year 2012
_chemical_formula_sum 'C96 H66 Cu6 I12 N8 O18'
_chemical_formula_weight 3523.61
_chemical_name_systematic
; 
 ? 
;
_space_group_IT_number 27
_symmetry_cell_setting tetragonal
_symmetry_space_group_name_Hall 'P 2 -2c'
_symmetry_space_group_name_H-M 'P c c 2'
_atom_sites_solution_hydrogens geom
_atom_sites_solution_primary direct
_atom_sites_solution_secondary difmap
_audit_creation_method SHELXL-97
_cell_angle_alpha 90.00
_cell_angle_beta 90.00
_cell_angle_gamma 90.00
_cell_formula_units_Z 4
_cell_length_a 27.6862(13)
_cell_length_b 27.7671(13)
_cell_length_c 13.9934(7)
_cell_measurement_temperature 150(2)
_cell_measurement_theta_max 25
_cell_measurement_theta_min 2.19
_cell_volume 10757.6(9)
_computing_cell_refinement 'Bruker SMART'
_computing_data_collection 'Bruker SMART'
_computing_data_reduction 'Bruker SMART'
_computing_molecular_graphics 'Bruker SHELXTL'
_computing_publication_material 'Bruker SHELXTL'
_computing_structure_refinement 'SHELXL-97 (Sheldrick, 1997)'
_computing_structure_solution 'SHELXS-97 (Sheldrick, 1990)'
_diffrn_ambient_temperature 150(2)
_diffrn_measured_fraction_theta_full 0.995
_diffrn_measured_fraction_theta_max 0.995
_diffrn_radiation_monochromator graphite
_diffrn_radiation_source 'fine-focus sealed tube'
_diffrn_radiation_type MoK\a
_diffrn_radiation_wavelength 0.71073
_diffrn_reflns_av_R_equivalents 0.0216
_diffrn_reflns_av_sigmaI/netI 0.0310
_diffrn_reflns_limit_h_max 32
_diffrn_reflns_limit_h_min -30
_diffrn_reflns_limit_k_max 19
_diffrn_reflns_limit_k_min -33
_diffrn_reflns_limit_l_max 16
_diffrn_reflns_limit_l_min -16
_diffrn_reflns_number 42841
_diffrn_reflns_theta_full 25.00
_diffrn_reflns_theta_max 25.00
_diffrn_reflns_theta_min 2.19
_exptl_absorpt_coefficient_mu 4.675
_exptl_absorpt_correction_T_max 0.3878
_exptl_absorpt_correction_T_min 0.2442
_exptl_absorpt_correction_type multi-scan
_exptl_absorpt_process_details SADABS
_exptl_crystal_colour black
_exptl_crystal_density_diffrn 2.176
_exptl_crystal_description block
_exptl_crystal_F_000 6608
_exptl_crystal_size_max 0.42
_exptl_crystal_size_mid 0.34
_exptl_crystal_size_min 0.25
_refine_diff_density_max 3.975
_refine_diff_density_min -3.781
_refine_diff_density_rms 0.440
_refine_ls_abs_structure_details 'Flack H D (1983), Acta Cryst. A39, 876-881'
_refine_ls_abs_structure_Flack 0.001(1)
_refine_ls_extinction_method none
_refine_ls_goodness_of_fit_ref 1.236
_refine_ls_hydrogen_treatment mixed
_refine_ls_matrix_type full
_refine_ls_number_parameters 1179
_refine_ls_number_reflns 17846
_refine_ls_number_restraints 181
_refine_ls_restrained_S_all 1.247
_refine_ls_R_factor_all 0.1077
_refine_ls_R_factor_gt 0.1030
_refine_ls_shift/su_max 0.089
_refine_ls_shift/su_mean 0.023
_refine_ls_structure_factor_coef Fsqd
_refine_ls_weighting_details 'calc w=1/[\s^2^(Fo^2^)+(0.1483P)^2^+355.3183P] where P=(Fo^2^+2Fc^2^)/3'
_refine_ls_weighting_scheme calc
_refine_ls_wR_factor_gt 0.2898
_refine_ls_wR_factor_ref 0.2950
_reflns_number_gt 16679
_reflns_number_total 17846
_reflns_threshold_expression >2sigma(I)
_cod_data_source_file ja211381e_si_001.cif
_cod_data_source_block 1
_cod_database_code 4117642

loop_
_symmetry_equiv_pos_as_xyz
'x, y, z'
'-x, -y, z'
'x, -y, z+1/2'
'-x, y, z+1/2'

loop_
_atom_site_label
_atom_site_type_symbol
_atom_site_fract_x
_atom_site_fract_y
_atom_site_fract_z
_atom_site_U_iso_or_equiv
_atom_site_adp_type
_atom_site_occupancy
_atom_site_symmetry_multiplicity
_atom_site_calc_flag
_atom_site_refinement_flags
Cu1 Cu 0.63042(8) 0.30608(8) 0.50518(16) 0.0093(5) Uani 1 1 d .
Cu2 Cu 0.63016(8) 0.19722(8) 0.49344(16) 0.0094(5) Uani 1 1 d .
Cu3 Cu 0.67435(8) 0.24714(7) 0.68479(17) 0.0069(5) Uani 1 1 d .
Cu4 Cu 1.14527(8) 0.30246(7) 0.65637(16) 0.0089(5) Uani 1 1 d .
Cu5 Cu 1.14392(8) 0.19389(7) 0.64577(17) 0.0087(4) Uani 1 1 d .
Cu6 Cu 1.10019(8) 0.25147(7) 0.46624(17) 0.0073(5) Uani 1 1 d .
I1 I 0.49415(18) 0.4287(2) 0.5333(7) 0.174(3) Uani 1 1 d .
I2 I 0.39814(14) 0.41966(11) 0.5885(3) 0.0960(12) Uani 1 1 d .
I3 I 0.29366(13) 0.40739(7) 0.64534(19) 0.0729(8) Uani 1 1 d .
I4 I 0.25017(7) 0.50052(6) 0.63997(14) 0.0411(4) Uani 1 1 d .
I5 I 0.20093(7) 0.59320(7) 0.62831(17) 0.0466(5) Uani 1 1 d .
I8 I 0.34912(14) 1.08613(8) 0.56074(19) 0.0871(11) Uani 1 1 d .
I9 I 0.28410(7) 1.00769(6) 0.56893(13) 0.0394(4) Uani 1 1 d .
I10 I 0.22006(8) 0.92087(8) 0.5680(2) 0.0629(7) Uani 1 1 d .
I11 I 0.10817(7) 0.92584(6) 0.55673(13) 0.0375(4) Uani 1 1 d .
I12 I 0.00805(8) 0.92432(7) 0.5512(3) 0.0697(8) Uani 1 1 d .
I6 I 0.90966(7) 0.57971(6) 0.05824(14) 0.0400(4) Uani 1 1 d .
I7 I 1.00464(9) 0.57504(7) 0.0000(2) 0.0628(7) Uani 1 1 d .
O1 O 0.6154(5) 0.6548(5) 0.1269(11) 0.021(3) Uani 1 1 d .
O2 O 0.6693(5) 0.6875(4) 0.2300(10) 0.011(3) Uani 1 1 d U
O3 O 0.5652(5) 0.2926(5) 0.4457(10) 0.013(3) Uani 1 1 d .
O4 O 0.5650(5) 0.2112(5) 0.4429(9) 0.010(3) Uani 1 1 d .
O5 O 0.6124(5) 0.1522(5) 0.6095(11) 0.019(3) Uani 1 1 d .
O6 O 0.6690(6) 0.1797(5) 0.7119(12) 0.023(3) Uani 1 1 d .
O7 O 0.7000(5) 0.2118(5) 0.4745(11) 0.016(3) Uani 1 1 d .
O8 O 0.7009(5) 0.2913(5) 0.4852(12) 0.018(3) Uani 1 1 d .
O9 O 1.0730(5) 0.2898(5) 0.6680(11) 0.020(3) Uani 1 1 d .
O10 O 1.0755(5) 0.2079(5) 0.6693(10) 0.018(3) Uani 1 1 d .
O11 O 1.1578(5) 0.6518(5) 1.0411(9) 0.013(2) Uani 1 1 d .
O12 O 1.1064(5) 0.6805(5) 0.9295(9) 0.013(2) Uani 1 1 d .
O13 O 1.2090(5) 0.2844(5) 0.7158(10) 0.012(3) Uani 1 1 d U
O14 O 1.2106(5) 0.2055(6) 0.7006(12) 0.024(3) Uani 1 1 d .
O15 O 1.1650(5) 0.1547(5) 0.5237(9) 0.012(3) Uani 1 1 d .
O16 O 1.1043(5) 0.1835(5) 0.4265(10) 0.016(3) Uani 1 1 d .
O17 O 0.6247(5) 0.2497(4) 0.5842(9) 0.004(3) Uiso 1 1 d .
H17B H 0.5969 0.2491 0.6100 0.005 Uiso 1 1 d R
O18 O 1.1491(4) 0.2501(4) 0.5660(9) 0.005(2) Uiso 1 1 d .
H18A H 1.1824 0.2504 0.5350 0.006 Uiso 1 1 d R
N1 N 0.6362(7) 0.3698(6) 0.4417(13) 0.021(4) Uani 1 1 d .
N2 N 0.2360(7) 0.2528(7) 0.4824(13) 0.019(4) Uani 1 1 d U
N3 N 0.6339(8) -0.1383(7) 0.9144(14) 0.021(4) Uani 1 1 d .
N4 N 0.7438(6) 0.2451(6) 0.7137(12) 0.013(2) Uani 1 1 d .
N5 N 1.0294(6) 0.2517(6) 0.4370(12) 0.013(2) Uani 1 1 d .
N6 N 1.1388(6) 0.3607(6) 0.7373(14) 0.018(4) Uani 1 1 d .
N7 N 1.5392(7) 0.2496(6) 0.6633(13) 0.015(4) Uani 1 1 d U
N8 N 1.1392(7) -0.1306(7) 0.2119(14) 0.021(4) Uani 1 1 d .
C1 C 0.5970(10) 0.3920(11) 0.407(3) 0.040(5) Uani 1 1 d .
H1A H 0.5690 0.3739 0.3988 0.048 Uiso 1 1 calc R
C2 C 0.5957(10) 0.4396(11) 0.383(3) 0.040(5) Uani 1 1 d U
H2A H 0.5665 0.4549 0.3701 0.048 Uiso 1 1 calc R
C3 C 0.6404(9) 0.4653(8) 0.3769(18) 0.026(5) Uani 1 1 d .
C4 C 0.6797(10) 0.4406(9) 0.412(2) 0.029(6) Uani 1 1 d .
H4A H 0.7091 0.4566 0.4165 0.035 Uiso 1 1 calc R
C5 C 0.6773(9) 0.3941(8) 0.441(2) 0.031(6) Uani 1 1 d .
H5A H 0.7054 0.3787 0.4610 0.037 Uiso 1 1 calc R
C6 C 0.6408(8) 0.5145(7) 0.3383(16) 0.016(4) Uani 1 1 d .
C7 C 0.6050(14) 0.5295(11) 0.266(3) 0.057(12) Uani 1 1 d .
H7A H 0.5799 0.5090 0.2483 0.069 Uiso 1 1 calc R
C8 C 0.6090(13) 0.5716(13) 0.226(4) 0.082(17) Uani 1 1 d .
H8A H 0.5880 0.5789 0.1766 0.099 Uiso 1 1 calc R
C9 C 0.6427(8) 0.6071(8) 0.2530(16) 0.019(4) Uani 1 1 d .
C10 C 0.6741(8) 0.5945(7) 0.3233(15) 0.018(3) Uani 1 1 d .
H10A H 0.6966 0.6173 0.3434 0.021 Uiso 1 1 calc R
C11 C 0.6747(8) 0.5499(7) 0.3669(15) 0.018(3) Uani 1 1 d .
H11A H 0.6971 0.5431 0.4145 0.021 Uiso 1 1 calc R
C12 C 0.6423(7) 0.6514(7) 0.2002(15) 0.013(4) Uani 1 1 d U
C13 C 0.4653(9) 0.2955(8) 0.4168(16) 0.021(5) Uani 1 1 d .
H13A H 0.4817 0.3243 0.4068 0.025 Uiso 1 1 calc R
C14 C 0.4153(7) 0.2948(7) 0.4193(15) 0.013(4) Uani 1 1 d U
H14A H 0.3985 0.3237 0.4130 0.015 Uiso 1 1 calc R
C15 C 0.3898(7) 0.2523(7) 0.4310(14) 0.011(4) Uani 1 1 d .
C16 C 0.4146(7) 0.2097(8) 0.4413(15) 0.015(4) Uani 1 1 d .
H16A H 0.3981 0.1809 0.4500 0.018 Uiso 1 1 calc R
C17 C 0.4650(8) 0.2103(8) 0.4387(16) 0.022(5) Uani 1 1 d .
H17A H 0.4815 0.1813 0.4434 0.027 Uiso 1 1 calc R
C18 C 0.3361(8) 0.2534(7) 0.4445(14) 0.015(4) Uani 1 1 d U
C19 C 0.3115(8) 0.2920(7) 0.4807(15) 0.017(4) Uani 1 1 d .
H19A H 0.3285 0.3199 0.4951 0.021 Uiso 1 1 calc R
C20 C 0.2617(7) 0.2911(7) 0.4969(16) 0.017(4) Uani 1 1 d .
H20A H 0.2465 0.3189 0.5187 0.021 Uiso 1 1 calc R
C21 C 0.2584(8) 0.2134(7) 0.4527(16) 0.017(4) Uani 1 1 d U
H21A H 0.2406 0.1852 0.4452 0.020 Uiso 1 1 calc R
C22 C 0.3081(8) 0.2126(8) 0.4319(15) 0.017(4) Uani 1 1 d .
H22A H 0.3223 0.1844 0.4096 0.021 Uiso 1 1 calc R
C23 C 0.5426(7) 0.2531(7) 0.4376(13) 0.009(4) Uani 1 1 d U
C24 C 0.6384(8) 0.1001(7) 0.7255(18) 0.022(5) Uani 1 1 d .
C25 C 0.6774(9) 0.0826(8) 0.7803(16) 0.022(5) Uani 1 1 d .
H25A H 0.7030 0.1031 0.7943 0.026 Uiso 1 1 calc R
C26 C 0.6784(9) 0.0347(9) 0.8145(17) 0.025(5) Uani 1 1 d .
H26A H 0.7054 0.0235 0.8470 0.030 Uiso 1 1 calc R
C27 C 0.6390(8) 0.0042(9) 0.7998(17) 0.019(4) Uani 1 1 d U
C28 C 0.5998(8) 0.0230(8) 0.7446(19) 0.025(5) Uani 1 1 d .
H28A H 0.5728 0.0039 0.7337 0.029 Uiso 1 1 calc R
C29 C 0.6015(9) 0.0679(10) 0.708(2) 0.039(6) Uani 1 1 d .
H29A H 0.5763 0.0778 0.6689 0.047 Uiso 1 1 calc R
C30 C 0.6386(9) -0.0460(8) 0.8355(17) 0.024(5) Uani 1 1 d .
C31 C 0.5933(10) -0.0665(9) 0.8638(18) 0.028(4) Uani 1 1 d .
H31A H 0.5648 -0.0489 0.8591 0.033 Uiso 1 1 calc R
C32 C 0.5930(9) -0.1130(9) 0.8982(18) 0.028(4) Uani 1 1 d .
H32A H 0.5635 -0.1276 0.9109 0.033 Uiso 1 1 calc R
C33 C 0.6762(9) -0.1173(9) 0.8862(17) 0.024(5) Uani 1 1 d U
H33A H 0.7047 -0.1349 0.8914 0.029 Uiso 1 1 calc R
C34 C 0.6783(9) -0.0723(8) 0.8513(16) 0.018(4) Uani 1 1 d .
H34A H 0.7083 -0.0590 0.8377 0.021 Uiso 1 1 calc R
C35 C 0.6390(7) 0.1458(7) 0.6788(13) 0.009(4) Uani 1 1 d U
C36 C 1.0013(9) 0.2473(7) 0.6900(15) 0.012(4) Uani 1 1 d U
C37 C 0.9732(8) 0.2917(8) 0.6851(19) 0.024(5) Uani 1 1 d .
H37A H 0.9888 0.3213 0.6809 0.029 Uiso 1 1 calc R
C38 C 0.9223(8) 0.2897(7) 0.6866(15) 0.018(4) Uani 1 1 d .
H38A H 0.9046 0.3174 0.6745 0.021 Uiso 1 1 calc R
C39 C 0.8981(8) 0.2461(7) 0.7062(14) 0.014(4) Uani 1 1 d .
C40 C 0.9274(7) 0.2035(7) 0.7106(15) 0.014(4) Uani 1 1 d .
H40A H 0.9120 0.1741 0.7188 0.017 Uiso 1 1 calc R
C41 C 0.4914(7) 0.2525(6) 0.4293(14) 0.009(4) Uani 1 1 d U
C42 C 0.8465(8) 0.2449(7) 0.7135(15) 0.014(4) Uani 1 1 d .
C43 C 0.8198(8) 0.2848(8) 0.7453(14) 0.020(4) Uani 1 1 d .
H43A H 0.8354 0.3117 0.7700 0.024 Uiso 1 1 calc R
C44 C 0.7695(9) 0.2837(8) 0.7395(17) 0.023(5) Uani 1 1 d .
H44A H 0.7527 0.3117 0.7546 0.027 Uiso 1 1 calc R
C45 C 0.7688(8) 0.2048(7) 0.6856(17) 0.021(3) Uani 1 1 d .
H45A H 0.7518 0.1775 0.6668 0.026 Uiso 1 1 calc R
C46 C 0.8187(8) 0.2039(8) 0.6846(17) 0.021(3) Uani 1 1 d .
H46A H 0.8346 0.1761 0.6648 0.026 Uiso 1 1 calc R
C47 C 1.0521(7) 0.2493(6) 0.6744(13) 0.006(4) Uani 1 1 d U
C48 C 0.7746(7) 0.2519(6) 0.4577(14) 0.008(3) Uani 1 1 d U
C49 C 0.8004(8) 0.2930(8) 0.4713(18) 0.025(5) Uani 1 1 d .
H49A H 0.7847 0.3216 0.4865 0.030 Uiso 1 1 calc R
C50 C 0.8505(8) 0.2923(8) 0.4622(17) 0.023(5) Uani 1 1 d .
H50A H 0.8680 0.3205 0.4715 0.027 Uiso 1 1 calc R
C51 C 0.8746(7) 0.2503(7) 0.4398(14) 0.011(4) Uani 1 1 d U
C52 C 0.8486(8) 0.2080(7) 0.4235(16) 0.018(4) Uani 1 1 d .
H52A H 0.8643 0.1796 0.4067 0.021 Uiso 1 1 calc R
C53 C 0.7980(8) 0.2096(8) 0.4333(15) 0.018(4) Uani 1 1 d .
H53A H 0.7800 0.1817 0.4232 0.021 Uiso 1 1 calc R
C54 C 0.9280(8) 0.2507(7) 0.4333(15) 0.013(4) Uani 1 1 d .
C55 C 0.9549(7) 0.2078(7) 0.4521(15) 0.014(4) Uani 1 1 d .
H55A H 0.9394 0.1786 0.4628 0.017 Uiso 1 1 calc R
C56 C 1.0046(8) 0.2113(8) 0.4538(18) 0.020(5) Uani 1 1 d .
H56A H 1.0220 0.1836 0.4677 0.024 Uiso 1 1 calc R
C57 C 1.0043(7) 0.2918(7) 0.4181(16) 0.019(4) Uani 1 1 d .
H57A H 1.0209 0.3202 0.4055 0.022 Uiso 1 1 calc R
C58 C 0.9542(8) 0.2920(8) 0.4168(18) 0.019(5) Uani 1 1 d .
H58A H 0.9379 0.3206 0.4045 0.022 Uiso 1 1 calc R
C59 C 0.7210(7) 0.2513(6) 0.4725(13) 0.009(4) Uani 1 1 d .
C60 C 1.0999(9) 0.3887(8) 0.722(2) 0.027(3) Uani 1 1 d .
H60A H 1.0747 0.3775 0.6836 0.032 Uiso 1 1 calc R
C61 C 1.0971(9) 0.4349(9) 0.762(2) 0.027(3) Uani 1 1 d .
H61A H 1.0680 0.4515 0.7590 0.032 Uiso 1 1 calc R
C62 C 1.1362(7) 0.4572(7) 0.8082(14) 0.015(4) Uani 1 1 d U
C63 C 1.1751(9) 0.4256(8) 0.820(2) 0.032(6) Uani 1 1 d .
H63A H 1.2020 0.4362 0.8536 0.038 Uiso 1 1 calc R
C64 C 1.1755(8) 0.3795(8) 0.783(2) 0.027(3) Uani 1 1 d .
H64A H 1.2031 0.3608 0.7921 0.032 Uiso 1 1 calc R
C65 C 1.1329(8) 0.5052(8) 0.8466(16) 0.022(4) Uani 1 1 d .
C66 C 1.1027(8) 0.5392(8) 0.8111(15) 0.018(3) Uani 1 1 d U
H66A H 1.0823 0.5312 0.7607 0.022 Uiso 1 1 calc R
C67 C 1.1014(8) 0.5864(8) 0.8487(15) 0.018(3) Uani 1 1 d .
H67A H 1.0790 0.6087 0.8265 0.022 Uiso 1 1 calc R
C68 C 1.1337(8) 0.5986(7) 0.9185(16) 0.014(4) Uani 1 1 d U
C69 C 1.1638(11) 0.5654(10) 0.956(2) 0.046(7) Uani 1 1 d .
H69A H 1.1838 0.5734 1.0074 0.055 Uiso 1 1 calc R
C70 C 1.1645(11) 0.5179(12) 0.917(2) 0.044(8) Uani 1 1 d .
H70A H 1.1865 0.4955 0.9402 0.053 Uiso 1 1 calc R
C71 C 1.1328(7) 0.6492(6) 0.9666(14) 0.009(4) Uani 1 1 d U
C72 C 1.2841(7) 0.2455(7) 0.7188(15) 0.013(4) Uani 1 1 d .
C73 C 1.3100(8) 0.2848(8) 0.7442(17) 0.020(5) Uani 1 1 d .
H73A H 1.2934 0.3125 0.7614 0.024 Uiso 1 1 calc R
C74 C 1.3588(9) 0.2859(8) 0.7460(16) 0.023(5) Uani 1 1 d .
H74A H 1.3749 0.3131 0.7678 0.028 Uiso 1 1 calc R
C75 C 1.3840(8) 0.2468(8) 0.7158(17) 0.015(5) Uani 1 1 d U
C76 C 1.3604(10) 0.2041(9) 0.6900(17) 0.030(6) Uani 1 1 d .
H76A H 1.3779 0.1773 0.6697 0.035 Uiso 1 1 calc R
C77 C 1.3096(8) 0.2027(7) 0.6957(15) 0.016(4) Uani 1 1 d .
H77A H 1.2930 0.1741 0.6845 0.020 Uiso 1 1 calc R
C78 C 1.4387(9) 0.2468(8) 0.7047(15) 0.017(5) Uani 1 1 d U
C79 C 1.4638(8) 0.2926(9) 0.6769(16) 0.022(5) Uani 1 1 d .
H79A H 1.4471 0.3215 0.6705 0.027 Uiso 1 1 calc R
C80 C 1.5113(9) 0.2898(8) 0.6618(17) 0.022(5) Uani 1 1 d .
H80A H 1.5271 0.3186 0.6488 0.026 Uiso 1 1 calc R
C81 C 1.5139(8) 0.2079(8) 0.6867(18) 0.027(5) Uani 1 1 d .
H81A H 1.5311 0.1791 0.6880 0.032 Uiso 1 1 calc R
C82 C 1.4673(8) 0.2061(8) 0.7071(17) 0.022(5) Uani 1 1 d .
H82A H 1.4535 0.1767 0.7236 0.026 Uiso 1 1 calc R
C83 C 1.2294(7) 0.2452(6) 0.7123(13) 0.008(4) Uani 1 1 d U
C84 C 1.1331(7) 0.1039(7) 0.4051(13) 0.007(4) Uani 1 1 d U
C85 C 1.1739(9) 0.0731(8) 0.414(2) 0.027(3) Uani 1 1 d .
H85A H 1.2013 0.0833 0.4471 0.032 Uiso 1 1 calc R
C86 C 1.1720(8) 0.0286(8) 0.3743(15) 0.018(5) Uani 1 1 d .
H86A H 1.1983 0.0081 0.3810 0.022 Uiso 1 1 calc R
C87 C 1.1321(8) 0.0130(8) 0.3238(15) 0.022(4) Uani 1 1 d U
C88 C 1.0937(7) 0.0421(7) 0.3138(17) 0.019(4) Uani 1 1 d .
H88A H 1.0668 0.0312 0.2804 0.022 Uiso 1 1 calc R
C89 C 1.0931(7) 0.0887(7) 0.3527(14) 0.011(4) Uani 1 1 d .
H89A H 1.0668 0.1089 0.3436 0.013 Uiso 1 1 calc R
C90 C 1.1358(8) -0.0360(8) 0.2808(15) 0.016(4) Uani 1 1 d U
C91 C 1.1757(9) -0.0548(9) 0.243(2) 0.024(4) Uani 1 1 d .
H91A H 1.2036 -0.0363 0.2411 0.028 Uiso 1 1 calc R
C92 C 1.1768(9) -0.1011(9) 0.2077(19) 0.024(4) Uani 1 1 d .
H92A H 1.2052 -0.1121 0.1796 0.028 Uiso 1 1 calc R
C93 C 1.0969(9) -0.1123(9) 0.2497(16) 0.022(5) Uani 1 1 d .
H93A H 1.0699 -0.1322 0.2536 0.027 Uiso 1 1 calc R
C94 C 1.0937(9) -0.0667(9) 0.281(2) 0.027(3) Uani 1 1 d .
H94A H 1.0643 -0.0548 0.3026 0.032 Uiso 1 1 calc R
C95 C 1.1349(7) 0.1527(7) 0.4582(14) 0.010(4) Uani 1 1 d U
C96 C 0.9753(7) 0.2035(7) 0.7037(13) 0.008(4) Uani 1 1 d U
H96A H 0.9921 0.1746 0.7079 0.010 Uiso 1 1 calc R

loop_
_atom_site_aniso_label
_atom_site_aniso_U_11
_atom_site_aniso_U_22
_atom_site_aniso_U_33
_atom_site_aniso_U_23
_atom_site_aniso_U_13
_atom_site_aniso_U_12
Cu1 0.0095(11) 0.0050(10) 0.0134(11) 0.0036(8) -0.0009(9) -0.0005(8)
Cu2 0.0084(11) 0.0050(10) 0.0147(11) -0.0031(8) -0.0005(9) 0.0009(8)
Cu3 0.0059(11) 0.0023(10) 0.0126(11) 0.0004(8) -0.0021(9) 0.0006(7)
Cu4 0.0084(11) 0.0033(10) 0.0148(12) -0.0033(8) 0.0001(9) -0.0016(8)
Cu5 0.0077(10) 0.0031(10) 0.0154(11) 0.0025(8) 0.0009(9) 0.0009(8)
Cu6 0.0092(11) 0.0019(10) 0.0108(11) 0.0000(7) -0.0014(9) 0.0009(7)
I1 0.094(3) 0.147(4) 0.283(10) -0.018(5) -0.044(5) 0.001(3)
I2 0.102(2) 0.0715(18) 0.115(3) -0.0118(17) -0.040(2) 0.0208(16)
I3 0.136(3) 0.0299(10) 0.0531(13) 0.0004(10) 0.0046(15) 0.0236(12)
I4 0.0593(11) 0.0319(8) 0.0322(8) 0.0033(7) -0.0110(8) -0.0133(8)
I5 0.0483(11) 0.0349(9) 0.0567(12) 0.0094(9) -0.0045(10) 0.0001(8)
I8 0.176(3) 0.0406(11) 0.0442(11) -0.0039(11) -0.0046(18) -0.0516(15)
I9 0.0628(11) 0.0271(8) 0.0284(8) 0.0036(7) 0.0011(9) 0.0096(7)
I10 0.0451(11) 0.0508(12) 0.0927(18) 0.0273(13) -0.0052(13) -0.0093(9)
I11 0.0526(10) 0.0301(8) 0.0299(8) 0.0004(7) -0.0021(9) -0.0084(7)
I12 0.0509(12) 0.0276(9) 0.131(2) -0.0134(13) -0.0032(16) 0.0010(8)
I6 0.0631(11) 0.0240(8) 0.0329(8) 0.0019(7) -0.0034(10) -0.0031(7)
I7 0.0550(13) 0.0310(10) 0.102(2) 0.0103(11) 0.0037(14) -0.0011(9)
O1 0.022(8) 0.021(8) 0.020(8) 0.007(6) -0.006(7) -0.006(6)
O2 0.013(5) 0.005(4) 0.015(5) 0.001(4) -0.002(4) -0.001(4)
O3 0.016(7) 0.010(7) 0.012(7) 0.006(5) 0.005(6) 0.000(5)
O4 0.011(7) 0.008(6) 0.011(6) -0.004(5) -0.004(5) -0.001(5)
O5 0.017(7) 0.019(8) 0.020(8) -0.002(6) -0.007(6) -0.013(6)
O6 0.018(8) 0.012(7) 0.040(9) -0.001(6) -0.005(7) -0.004(6)
O7 0.012(7) 0.011(7) 0.025(8) 0.002(6) 0.004(6) -0.004(5)
O8 0.004(6) 0.009(6) 0.040(9) 0.001(6) 0.005(6) 0.000(5)
O9 0.016(7) 0.010(7) 0.032(9) -0.004(6) 0.006(6) 0.004(5)
O10 0.011(7) 0.005(7) 0.037(7) 0.004(6) 0.001(6) 0.001(6)
O11 0.022(5) 0.009(4) 0.010(5) -0.004(4) -0.009(4) 0.002(4)
O12 0.022(5) 0.009(4) 0.010(5) -0.004(4) -0.009(4) 0.002(4)
O13 0.013(3) 0.012(3) 0.012(3) -0.0019(11) -0.0010(11) -0.0006(11)
O14 0.009(8) 0.024(8) 0.038(9) 0.010(7) 0.002(7) 0.002(6)
O15 0.016(7) 0.007(6) 0.014(6) 0.000(5) -0.002(6) 0.003(5)
O16 0.016(7) 0.012(7) 0.021(7) -0.002(6) -0.005(6) 0.008(5)
N1 0.030(10) 0.010(9) 0.022(9) 0.007(7) -0.008(8) -0.005(7)
N2 0.012(4) 0.036(4) 0.009(4) 0.0012(11) 0.0020(11) 0.0006(11)
N3 0.027(11) 0.012(9) 0.023(9) 0.006(7) 0.005(8) 0.001(8)
N4 0.006(5) 0.017(6) 0.015(6) 0.000(4) 0.002(4) 0.001(4)
N5 0.006(5) 0.017(6) 0.015(6) 0.000(4) 0.002(4) 0.001(4)
N6 0.010(8) 0.015(9) 0.028(10) 0.005(7) 0.003(7) 0.000(6)
N7 0.013(5) 0.018(5) 0.015(5) 0.000(4) 0.006(4) -0.002(4)
N8 0.006(9) 0.027(9) 0.031(10) -0.007(8) 0.003(8) 0.007(7)
C1 0.032(6) 0.034(6) 0.053(7) 0.010(5) 0.000(5) -0.006(4)
C2 0.032(6) 0.034(6) 0.053(7) 0.010(5) 0.000(5) -0.006(4)
C3 0.025(12) 0.011(10) 0.042(13) 0.005(9) 0.004(10) 0.002(9)
C4 0.026(13) 0.016(13) 0.045(16) 0.009(11) 0.011(12) 0.000(10)
C5 0.018(11) 0.015(11) 0.059(16) 0.019(10) 0.000(11) -0.003(9)
C6 0.015(10) 0.007(9) 0.026(11) 0.001(8) -0.006(9) -0.004(7)
C7 0.05(2) 0.032(15) 0.09(3) 0.036(16) -0.05(2) -0.024(15)
C8 0.06(2) 0.05(2) 0.14(4) 0.06(2) -0.07(3) -0.038(18)
C9 0.035(11) 0.008(10) 0.016(11) -0.003(8) 0.001(9) 0.006(8)
C10 0.019(7) 0.003(6) 0.031(7) -0.005(5) 0.009(6) -0.004(5)
C11 0.019(7) 0.003(6) 0.031(7) -0.005(5) 0.009(6) -0.004(5)
C12 0.014(6) 0.011(6) 0.015(6) -0.001(4) -0.003(4) -0.004(4)
C13 0.022(12) 0.012(10) 0.028(11) 0.010(8) 0.009(9) 0.001(9)
C14 0.012(4) 0.013(4) 0.014(4) 0.0008(11) 0.0000(11) 0.0006(11)
C15 0.011(10) 0.015(11) 0.008(9) -0.003(7) 0.001(7) -0.001(7)
C16 0.005(10) 0.012(10) 0.029(11) 0.002(8) 0.002(8) -0.002(8)
C17 0.016(11) 0.005(10) 0.045(12) -0.010(8) 0.008(9) -0.001(8)
C18 0.013(6) 0.020(6) 0.013(6) 0.001(4) -0.003(4) 0.001(4)
C19 0.018(11) 0.015(10) 0.019(10) 0.005(8) 0.007(9) -0.006(8)
C20 0.024(10) 0.006(9) 0.022(11) 0.002(8) 0.002(9) 0.002(7)
C21 0.016(4) 0.015(4) 0.019(4) -0.0002(11) -0.0001(11) -0.0004(11)
C22 0.007(11) 0.016(10) 0.030(11) -0.001(8) 0.003(9) -0.006(8)
C23 0.010(6) 0.012(6) 0.006(5) -0.001(4) -0.002(4) 0.000(4)
C24 0.027(12) 0.014(9) 0.026(12) 0.004(9) 0.012(10) 0.002(8)
C25 0.026(12) 0.021(12) 0.018(11) 0.007(9) -0.008(9) -0.018(10)
C26 0.015(11) 0.032(13) 0.027(12) 0.012(10) -0.005(9) 0.003(9)
C27 0.020(6) 0.016(6) 0.020(6) 0.003(5) -0.001(5) 0.001(5)
C28 0.024(11) 0.012(10) 0.038(13) 0.012(9) -0.014(10) -0.014(9)
C29 0.027(13) 0.047(14) 0.044(15) 0.031(12) -0.007(11) -0.012(11)
C30 0.035(13) 0.012(11) 0.024(11) 0.004(9) 0.002(10) 0.014(9)
C31 0.027(10) 0.012(8) 0.045(9) 0.011(7) 0.005(8) -0.001(7)
C32 0.027(10) 0.012(8) 0.045(9) 0.011(7) 0.005(8) -0.001(7)
C33 0.023(6) 0.021(6) 0.028(6) 0.001(5) 0.002(5) 0.002(5)
C34 0.024(11) 0.005(11) 0.024(10) -0.002(8) -0.002(9) -0.006(8)
C35 0.009(5) 0.008(5) 0.011(5) -0.002(4) 0.002(4) 0.000(4)
C36 0.017(6) 0.010(6) 0.009(6) 0.006(4) 0.003(5) 0.002(4)
C37 0.005(10) 0.014(10) 0.053(14) 0.007(9) -0.005(10) -0.002(8)
C38 0.014(10) 0.013(9) 0.027(11) -0.008(8) 0.009(9) 0.002(7)
C39 0.010(11) 0.028(11) 0.005(9) 0.002(7) 0.001(8) -0.004(8)
C40 0.008(9) 0.010(9) 0.024(10) -0.005(8) 0.000(8) -0.001(7)
C41 0.009(6) 0.010(5) 0.008(5) 0.001(4) 0.004(4) 0.002(4)
C42 0.012(10) 0.014(10) 0.016(10) 0.000(7) 0.009(8) 0.005(7)
C43 0.019(11) 0.026(11) 0.014(9) -0.009(8) 0.003(8) -0.006(8)
C44 0.023(12) 0.018(11) 0.027(12) -0.010(9) 0.003(10) 0.014(9)
C45 0.014(7) 0.012(7) 0.038(9) -0.006(6) 0.000(6) 0.006(5)
C46 0.014(7) 0.012(7) 0.038(9) -0.006(6) 0.000(6) 0.006(5)
C47 0.009(6) 0.007(5) 0.004(5) -0.001(4) 0.001(4) 0.001(4)
C48 0.005(5) 0.009(5) 0.011(5) -0.003(4) 0.003(4) -0.001(4)
C49 0.015(11) 0.023(11) 0.037(13) 0.008(9) 0.008(10) 0.006(9)
C50 0.016(11) 0.011(10) 0.041(12) -0.007(9) -0.005(10) 0.002(8)
C51 0.010(4) 0.012(4) 0.011(4) 0.0005(11) -0.0001(11) 0.0004(11)
C52 0.018(11) 0.004(9) 0.031(12) -0.001(8) -0.009(9) 0.003(8)
C53 0.013(10) 0.014(10) 0.026(10) -0.002(8) 0.003(8) -0.008(8)
C54 0.016(10) 0.008(10) 0.015(10) -0.005(7) -0.006(8) 0.003(7)
C55 0.006(10) 0.004(9) 0.031(10) 0.008(7) -0.004(8) -0.001(7)
C56 0.016(11) 0.010(10) 0.035(13) 0.011(9) 0.004(10) 0.006(8)
C57 0.005(9) 0.020(10) 0.031(12) 0.011(9) 0.001(8) -0.003(8)
C58 0.010(10) 0.008(10) 0.039(13) 0.008(9) -0.005(9) 0.000(8)
C59 0.007(9) 0.008(9) 0.013(9) -0.007(6) -0.004(7) 0.000(6)
C60 0.013(5) 0.017(5) 0.051(8) -0.010(5) -0.012(5) 0.002(4)
C61 0.013(5) 0.017(5) 0.051(8) -0.010(5) -0.012(5) 0.002(4)
C62 0.016(6) 0.013(6) 0.016(6) -0.002(4) -0.001(4) 0.001(4)
C63 0.015(11) 0.021(11) 0.059(16) -0.024(10) 0.000(11) 0.007(9)
C64 0.013(5) 0.017(5) 0.051(8) -0.010(5) -0.012(5) 0.002(4)
C65 0.028(11) 0.021(11) 0.015(10) -0.012(8) -0.007(9) -0.004(8)
C66 0.021(5) 0.016(5) 0.019(5) -0.003(4) -0.003(4) -0.006(4)
C67 0.021(5) 0.016(5) 0.019(5) -0.003(4) -0.003(4) -0.006(4)
C68 0.016(6) 0.011(6) 0.016(6) -0.004(4) 0.000(5) -0.004(4)
C69 0.052(17) 0.022(13) 0.063(18) -0.030(13) -0.028(15) 0.009(12)
C70 0.040(15) 0.052(18) 0.040(18) -0.034(15) -0.027(14) 0.017(13)
C71 0.009(5) 0.007(5) 0.012(5) -0.005(4) -0.002(4) 0.000(4)
C72 0.007(10) 0.015(10) 0.017(10) -0.007(8) -0.002(8) 0.005(7)
C73 0.009(11) 0.020(11) 0.029(11) -0.001(9) -0.010(9) 0.006(8)
C74 0.028(13) 0.023(10) 0.018(11) 0.009(9) -0.012(10) -0.008(9)
C75 0.014(5) 0.016(5) 0.017(5) 0.0014(11) -0.0009(11) 0.0001(11)
C76 0.030(14) 0.039(12) 0.019(12) -0.012(10) -0.013(11) 0.018(11)
C77 0.019(10) 0.007(9) 0.023(10) 0.000(8) 0.004(8) 0.002(8)
C78 0.019(6) 0.020(6) 0.011(6) 0.002(4) 0.003(5) -0.005(5)
C79 0.010(10) 0.033(13) 0.024(11) -0.007(9) -0.002(9) -0.001(9)
C80 0.027(13) 0.014(10) 0.024(13) -0.005(9) 0.006(10) -0.009(9)
C81 0.016(11) 0.025(11) 0.039(13) -0.001(10) -0.005(10) 0.015(9)
C82 0.021(11) 0.014(10) 0.029(12) 0.007(9) -0.012(10) -0.004(8)
C83 0.006(6) 0.011(5) 0.006(5) 0.000(4) 0.000(4) -0.002(4)
C84 0.009(5) 0.006(5) 0.007(5) -0.001(4) -0.001(4) -0.002(4)
C85 0.013(5) 0.017(5) 0.051(8) -0.010(5) -0.012(5) 0.002(4)
C86 0.021(12) 0.021(12) 0.013(10) 0.002(9) -0.010(9) 0.009(9)
C87 0.022(6) 0.019(6) 0.023(6) -0.001(4) -0.003(5) -0.004(4)
C88 0.008(9) 0.012(10) 0.036(12) -0.012(9) 0.001(9) -0.002(8)
C89 0.010(9) 0.011(9) 0.011(9) -0.009(7) 0.004(8) -0.005(7)
C90 0.018(6) 0.014(6) 0.016(6) -0.005(4) -0.001(5) 0.000(5)
C91 0.014(8) 0.028(9) 0.029(10) -0.004(8) 0.001(7) -0.005(7)
C92 0.014(8) 0.028(9) 0.029(10) -0.004(8) 0.001(7) -0.005(7)
C93 0.017(12) 0.034(13) 0.017(11) -0.020(10) -0.001(9) 0.002(10)
C94 0.013(5) 0.017(5) 0.051(8) -0.010(5) -0.012(5) 0.002(4)
C95 0.010(5) 0.008(5) 0.012(5) -0.002(4) 0.000(4) 0.003(4)
C96 0.010(5) 0.007(5) 0.007(5) -0.004(4) 0.001(4) 0.002(4)

loop_
_atom_type_symbol
_atom_type_description
_atom_type_scat_dispersion_real
_atom_type_scat_dispersion_imag
_atom_type_scat_source
C C 0.0033 0.0016 'International Tables Vol C Tables 4.2.6.8 and 6.1.1.4'
H H 0.0000 0.0000 'International Tables Vol C Tables 4.2.6.8 and 6.1.1.4'
N N 0.0061 0.0033 'International Tables Vol C Tables 4.2.6.8 and 6.1.1.4'
O O 0.0106 0.0060 'International Tables Vol C Tables 4.2.6.8 and 6.1.1.4'
Cu Cu 0.3201 1.2651 'International Tables Vol C Tables 4.2.6.8 and 6.1.1.4'
I I -0.4742 1.8119 'International Tables Vol C Tables 4.2.6.8 and 6.1.1.4'

loop_
_geom_angle_atom_site_label_1
_geom_angle_atom_site_label_2
_geom_angle_atom_site_label_3
_geom_angle
_geom_angle_site_symmetry_1
_geom_angle_site_symmetry_3
O17 Cu1 N1 171.5(7) . .
O17 Cu1 O8 89.7(6) . .
N1 Cu1 O8 92.4(7) . .
O17 Cu1 O3 90.7(5) . .
N1 Cu1 O3 93.0(7) . .
O8 Cu1 O3 140.3(6) . .
O17 Cu1 O1 86.4(6) . 3_565
N1 Cu1 O1 85.2(7) . 3_565
O8 Cu1 O1 114.7(6) . 3_565
O3 Cu1 O1 104.9(6) . 3_565
O17 Cu1 Cu2 38.6(4) . .
N1 Cu1 Cu2 149.9(5) . .
O8 Cu1 Cu2 78.0(4) . .
O3 Cu1 Cu2 77.9(4) . .
O1 Cu1 Cu2 124.8(5) 3_565 .
O17 Cu2 O4 90.8(5) . .
O17 Cu2 N3 172.8(7) . 3_554
O4 Cu2 N3 90.6(7) . 3_554
O17 Cu2 O7 90.6(6) . .
O4 Cu2 O7 143.0(6) . .
N3 Cu2 O7 92.4(7) 3_554 .
O17 Cu2 O5 85.6(5) . .
O4 Cu2 O5 100.3(6) . .
N3 Cu2 O5 87.3(7) 3_554 .
O7 Cu2 O5 116.7(6) . .
O17 Cu2 Cu1 38.2(4) . .
O4 Cu2 Cu1 80.0(4) . .
N3 Cu2 Cu1 148.9(6) 3_554 .
O7 Cu2 Cu1 78.6(4) . .
O5 Cu2 Cu1 123.4(4) . .
O6 Cu3 O2 148.2(7) . 3_565
O6 Cu3 N4 90.3(7) . .
O2 Cu3 N4 91.8(6) 3_565 .
O6 Cu3 O17 97.1(6) . .
O2 Cu3 O17 98.6(5) 3_565 .
N4 Cu3 O17 146.2(6) . .
O18 Cu4 N6 173.7(7) . .
O18 Cu4 O13 92.0(5) . .
N6 Cu4 O13 92.6(6) . .
O18 Cu4 O9 88.6(6) . .
N6 Cu4 O9 90.4(6) . .
O13 Cu4 O9 141.7(6) . .
O18 Cu4 O11 86.7(5) . 3_564
N6 Cu4 O11 87.7(6) . 3_564
O13 Cu4 O11 109.0(6) . 3_564
O9 Cu4 O11 109.3(6) . 3_564
O18 Cu4 Cu5 38.4(4) . .
N6 Cu4 Cu5 147.3(5) . .
O13 Cu4 Cu5 77.5(4) . .
O9 Cu4 Cu5 79.6(4) . .
O11 Cu4 Cu5 125.0(4) 3_564 .
O18 Cu5 O10 90.4(6) . .
O18 Cu5 N8 172.2(7) . 3
O10 Cu5 N8 92.0(7) . 3
O18 Cu5 O14 91.3(6) . .
O10 Cu5 O14 141.7(6) . .
N8 Cu5 O14 91.4(7) 3 .
O18 Cu5 O15 85.8(5) . .
O10 Cu5 O15 120.4(6) . .
N8 Cu5 O15 86.5(7) 3 .
O14 Cu5 O15 97.8(6) . .
O18 Cu5 Cu4 38.5(4) . .
O10 Cu5 Cu4 78.7(4) . .
N8 Cu5 Cu4 149.3(6) 3 .
O14 Cu5 Cu4 79.1(4) . .
O15 Cu5 Cu4 123.5(4) . .
O18 Cu6 O12 98.4(5) . 3_564
O18 Cu6 O16 98.2(5) . .
O12 Cu6 O16 147.3(6) 3_564 .
O18 Cu6 N5 145.9(6) . .
O12 Cu6 N5 91.7(6) 3_564 .
O16 Cu6 N5 90.1(6) . .
I1 I2 I3 178.4(2) . .
I4 I3 I2 107.16(11) . .
I3 I4 I5 176.60(11) . .
I8 I9 I10 175.86(11) . .
I9 I10 I11 123.75(9) . .
I12 I11 I10 176.33(9) . .
C12 O1 Cu1 125.9(13) . 3_564
C12 O2 Cu3 130.8(13) . 3_564
C23 O3 Cu1 129.6(13) . .
C23 O4 Cu2 128.4(12) . .
C35 O5 Cu2 123.6(12) . .
C35 O6 Cu3 131.8(13) . .
C59 O7 Cu2 129.6(13) . .
C59 O8 Cu1 129.0(12) . .
C47 O9 Cu4 127.3(13) . .
C47 O10 Cu5 131.0(13) . .
C71 O11 Cu4 125.9(12) . 3_565
C71 O12 Cu6 127.7(12) . 3_565
C83 O13 Cu4 127.4(12) . .
C83 O14 Cu5 125.3(14) . .
C95 O15 Cu5 115.8(12) . .
C95 O16 Cu6 125.4(13) . .
Cu1 O17 Cu2 103.2(6) . .
Cu1 O17 Cu3 112.5(6) . .
Cu2 O17 Cu3 112.7(6) . .
Cu1 O17 H17B 109.5 . .
Cu2 O17 H17B 109.5 . .
Cu3 O17 H17B 109.2 . .
Cu5 O18 Cu4 103.1(6) . .
Cu5 O18 Cu6 112.4(6) . .
Cu4 O18 Cu6 114.7(6) . .
Cu5 O18 H18A 108.8 . .
Cu4 O18 H18A 108.7 . .
Cu6 O18 H18A 108.9 . .
C5 N1 C1 117(2) . .
C5 N1 Cu1 121.7(15) . .
C1 N1 Cu1 120.5(17) . .
C20 N2 C21 118(2) . .
C33 N3 C32 117(2) . .
C33 N3 Cu2 124.0(16) . 3
C32 N3 Cu2 118.6(17) . 3
C44 N4 C45 117.6(18) . .
C44 N4 Cu3 123.5(14) . .
C45 N4 Cu3 117.3(14) . .
C56 N5 C57 117.7(19) . .
C56 N5 Cu6 117.7(14) . .
C57 N5 Cu6 123.5(13) . .
C64 N6 C60 118(2) . .
C64 N6 Cu4 122.4(15) . .
C60 N6 Cu4 116.7(16) . .
C80 N7 C81 113.7(19) . .
C92 N8 C93 117(2) . .
C92 N8 Cu5 118.2(16) . 3_554
C93 N8 Cu5 123.8(15) . 3_554
N1 C1 C2 124(2) . .
N1 C1 H1A 117.7 . .
C2 C1 H1A 118.4 . .
C1 C2 C3 118(3) . .
C1 C2 H2A 121.2 . .
C3 C2 H2A 120.6 . .
C4 C3 C2 115(2) . .
C4 C3 C6 126(2) . .
C2 C3 C6 119(2) . .
C5 C4 C3 123(2) . .
C5 C4 H4A 118.7 . .
C3 C4 H4A 118.5 . .
N1 C5 C4 122(2) . .
N1 C5 H5A 119.1 . .
C4 C5 H5A 118.9 . .
C11 C6 C7 116.2(19) . .
C11 C6 C3 123(2) . .
C7 C6 C3 121(2) . .
C8 C7 C6 119(3) . .
C8 C7 H7A 121.0 . .
C6 C7 H7A 119.8 . .
C7 C8 C9 125(3) . .
C7 C8 H8A 117.1 . .
C9 C8 H8A 117.6 . .
C10 C9 C8 116(2) . .
C10 C9 C12 127(2) . .
C8 C9 C12 117(2) . .
C9 C10 C11 123.9(19) . .
C9 C10 H10A 118.1 . .
C11 C10 H10A 118.0 . .
C10 C11 C6 119(2) . .
C10 C11 H11A 120.5 . .
C6 C11 H11A 120.1 . .
O1 C12 O2 122.1(18) . .
O1 C12 C9 118.9(18) . .
O2 C12 C9 118.9(18) . .
C41 C13 C14 120(2) . .
C41 C13 H13A 119.5 . .
C14 C13 H13A 120.6 . .
C15 C14 C13 121.6(19) . .
C15 C14 H14A 119.2 . .
C13 C14 H14A 119.2 . .
C16 C15 C14 119.3(19) . .
C16 C15 C18 120.0(18) . .
C14 C15 C18 120.3(18) . .
C15 C16 C17 119.1(19) . .
C15 C16 H16A 120.0 . .
C17 C16 H16A 120.9 . .
C16 C17 C41 123(2) . .
C16 C17 H17A 118.8 . .
C41 C17 H17A 118.6 . .
C19 C18 C22 114(2) . .
C19 C18 C15 123.9(19) . .
C22 C18 C15 121.5(18) . .
C18 C19 C20 123(2) . .
C18 C19 H19A 118.6 . .
C20 C19 H19A 118.7 . .
N2 C20 C19 122(2) . .
N2 C20 H20A 118.8 . .
C19 C20 H20A 119.2 . .
N2 C21 C22 122(2) . .
N2 C21 H21A 118.9 . .
C22 C21 H21A 118.8 . .
C18 C22 C21 121(2) . .
C18 C22 H22A 119.4 . .
C21 C22 H22A 120.0 . .
O3 C23 O4 121.7(19) . .
O3 C23 C41 120.7(17) . .
O4 C23 C41 117.5(16) . .
C29 C24 C25 116(2) . .
C29 C24 C35 120(2) . .
C25 C24 C35 123(2) . .
C24 C25 C26 122(2) . .
C24 C25 H25A 119.4 . .
C26 C25 H25A 119.0 . .
C27 C26 C25 120(2) . .
C27 C26 H26A 120.1 . .
C25 C26 H26A 119.6 . .
C26 C27 C28 117(2) . .
C26 C27 C30 122(2) . .
C28 C27 C30 121(2) . .
C29 C28 C27 121(2) . .
C29 C28 H28A 119.7 . .
C27 C28 H28A 119.3 . .
C28 C29 C24 124(2) . .
C28 C29 H29A 117.8 . .
C24 C29 H29A 118.2 . .
C34 C30 C31 117(2) . .
C34 C30 C27 124(2) . .
C31 C30 C27 118(2) . .
C32 C31 C30 118(2) . .
C32 C31 H31A 120.7 . .
C30 C31 H31A 121.2 . .
N3 C32 C31 123(2) . .
N3 C32 H32A 118.4 . .
C31 C32 H32A 118.8 . .
C34 C33 N3 123(2) . .
C34 C33 H33A 118.9 . .
N3 C33 H33A 118.4 . .
C33 C34 C30 122(2) . .
C33 C34 H34A 119.0 . .
C30 C34 H34A 118.8 . .
O5 C35 O6 122.8(17) . .
O5 C35 C24 118.9(18) . .
O6 C35 C24 118.2(18) . .
C96 C36 C47 123.5(17) . .
C96 C36 C37 117(2) . .
C47 C36 C37 119.1(18) . .
C38 C37 C36 119.9(19) . .
C38 C37 H37A 120.2 . .
C36 C37 H37A 119.9 . .
C39 C38 C37 120.8(19) . .
C39 C38 H38A 119.6 . .
C37 C38 H38A 119.5 . .
C38 C39 C40 117(2) . .
C38 C39 C42 120.6(19) . .
C40 C39 C42 122.7(18) . .
C96 C40 C39 124.0(19) . .
C96 C40 H40A 117.9 . .
C39 C40 H40A 118.1 . .
C13 C41 C17 117(2) . .
C13 C41 C23 120.7(18) . .
C17 C41 C23 121.9(18) . .
C43 C42 C46 115.7(19) . .
C43 C42 C39 121.9(19) . .
C46 C42 C39 122.4(18) . .
C42 C43 C44 119(2) . .
C42 C43 H43A 120.3 . .
C44 C43 H43A 120.4 . .
N4 C44 C43 124(2) . .
N4 C44 H44A 118.0 . .
C43 C44 H44A 117.7 . .
N4 C45 C46 121.4(19) . .
N4 C45 H45A 119.2 . .
C46 C45 H45A 119.3 . .
C45 C46 C42 121(2) . .
C45 C46 H46A 119.5 . .
C42 C46 H46A 119.2 . .
O9 C47 O10 122.9(18) . .
O9 C47 C36 119.7(17) . .
O10 C47 C36 117.4(16) . .
C53 C48 C49 120.0(19) . .
C53 C48 C59 119.2(16) . .
C49 C48 C59 120.8(17) . .
C50 C49 C48 120(2) . .
C50 C49 H49A 119.6 . .
C48 C49 H49A 120.5 . .
C51 C50 C49 121(2) . .
C51 C50 H50A 119.3 . .
C49 C50 H50A 119.7 . .
C50 C51 C52 120(2) . .
C50 C51 C54 119.3(18) . .
C52 C51 C54 120.8(18) . .
C51 C52 C53 118.2(19) . .
C51 C52 H52A 120.9 . .
C53 C52 H52A 121.0 . .
C48 C53 C52 121.0(18) . .
C48 C53 H53A 119.6 . .
C52 C53 H53A 119.4 . .
C58 C54 C55 116.8(19) . .
C58 C54 C51 122.9(18) . .
C55 C54 C51 120.1(18) . .
C56 C55 C54 117.6(19) . .
C56 C55 H55A 121.4 . .
C54 C55 H55A 120.9 . .
N5 C56 C55 125(2) . .
N5 C56 H56A 117.9 . .
C55 C56 H56A 117.4 . .
N5 C57 C58 121.6(18) . .
N5 C57 H57A 119.3 . .
C58 C57 H57A 119.1 . .
C54 C58 C57 121.5(19) . .
C54 C58 H58A 119.3 . .
C57 C58 H58A 119.2 . .
O7 C59 O8 124.8(18) . .
O7 C59 C48 118.5(15) . .
O8 C59 C48 116.6(15) . .
N6 C60 C61 120(2) . .
N6 C60 H60A 120.1 . .
C61 C60 H60A 119.7 . .
C60 C61 C62 123(2) . .
C60 C61 H61A 118.2 . .
C62 C61 H61A 118.6 . .
C63 C62 C61 111.7(19) . .
C63 C62 C65 126(2) . .
C61 C62 C65 122(2) . .
C64 C63 C62 123(2) . .
C64 C63 H63A 118.8 . .
C62 C63 H63A 118.0 . .
N6 C64 C63 123(2) . .
N6 C64 H64A 118.5 . .
C63 C64 H64A 118.5 . .
C70 C65 C66 119(2) . .
C70 C65 C62 118(2) . .
C66 C65 C62 123(2) . .
C65 C66 C67 122(2) . .
C65 C66 H66A 119.0 . .
C67 C66 H66A 119.4 . .
C68 C67 C66 119(2) . .
C68 C67 H67A 120.4 . .
C66 C67 H67A 121.0 . .
C69 C68 C67 121(2) . .
C69 C68 C71 117.1(19) . .
C67 C68 C71 121.4(19) . .
C68 C69 C70 119(3) . .
C68 C69 H69A 120.4 . .
C70 C69 H69A 120.5 . .
C65 C70 C69 121(3) . .
C65 C70 H70A 119.4 . .
C69 C70 H70A 120.0 . .
O11 C71 O12 129.1(17) . .
O11 C71 C68 113.6(16) . .
O12 C71 C68 117.2(17) . .
C73 C72 C77 118(2) . .
C73 C72 C83 123.3(18) . .
C77 C72 C83 118.6(18) . .
C74 C73 C72 124(2) . .
C74 C73 H73A 118.2 . .
C72 C73 H73A 118.2 . .
C73 C74 C75 119(2) . .
C73 C74 H74A 120.7 . .
C75 C74 H74A 119.9 . .
C74 C75 C76 121(2) . .
C74 C75 C78 123(2) . .
C76 C75 C78 116(2) . .
C75 C76 C77 118(2) . .
C75 C76 H76A 121.1 . .
C77 C76 H76A 120.7 . .
C76 C77 C72 119(2) . .
C76 C77 H77A 120.4 . .
C72 C77 H77A 120.5 . .
C82 C78 C79 116(2) . .
C82 C78 C75 125(2) . .
C79 C78 C75 119(2) . .
C80 C79 C78 117(2) . .
C80 C79 H79A 121.6 . .
C78 C79 H79A 121.8 . .
C79 C80 N7 127(2) . .
C79 C80 H80A 116.3 . .
N7 C80 H80A 116.3 . .
C82 C81 N7 125(2) . .
C82 C81 H81A 117.7 . .
N7 C81 H81A 117.4 . .
C81 C82 C78 122(2) . .
C81 C82 H82A 119.0 . .
C78 C82 H82A 119.3 . .
O13 C83 O14 127.3(19) . .
O13 C83 C72 117.0(17) . .
O14 C83 C72 115.7(17) . .
C85 C84 C89 119.8(19) . .
C85 C84 C95 117.2(17) . .
C89 C84 C95 122.9(17) . .
C86 C85 C84 119(2) . .
C86 C85 H85A 120.9 . .
C84 C85 H85A 120.5 . .
C85 C86 C87 122(2) . .
C85 C86 H86A 118.6 . .
C87 C86 H86A 119.5 . .
C88 C87 C86 120(2) . .
C88 C87 C90 124(2) . .
C86 C87 C90 116(2) . .
C87 C88 C89 121.5(19) . .
C87 C88 H88A 119.0 . .
C89 C88 H88A 119.4 . .
C88 C89 C84 118.3(19) . .
C88 C89 H89A 120.9 . .
C84 C89 H89A 120.8 . .
C91 C90 C94 116(2) . .
C91 C90 C87 125(2) . .
C94 C90 C87 119(2) . .
C90 C91 C92 122(2) . .
C90 C91 H91A 119.2 . .
C92 C91 H91A 119.0 . .
N8 C92 C91 123(2) . .
N8 C92 H92A 118.2 . .
C91 C92 H92A 119.0 . .
C94 C93 N8 122(2) . .
C94 C93 H93A 119.4 . .
N8 C93 H93A 118.9 . .
C93 C94 C90 120(2) . .
C93 C94 H94A 119.9 . .
C90 C94 H94A 119.9 . .
O15 C95 O16 132.0(18) . .
O15 C95 C84 114.5(16) . .
O16 C95 C84 113.5(16) . .
C40 C96 C36 120.9(19) . .
C40 C96 H96A 120.0 . .
C36 C96 H96A 119.1 . .

loop_
_geom_bond_atom_site_label_1
_geom_bond_atom_site_label_2
_geom_bond_distance
_geom_bond_site_symmetry_2
Cu1 O17 1.923(12) .
Cu1 N1 1.986(17) .
Cu1 O8 2.013(14) .
Cu1 O3 2.023(14) .
Cu1 O1 2.063(15) 3_565
Cu1 Cu2 3.027(3) .
Cu2 O17 1.939(12) .
Cu2 O4 1.977(13) .
Cu2 N3 1.979(19) 3_554
Cu2 O7 1.992(14) .
Cu2 O5 2.108(16) .
Cu3 O6 1.917(15) .
Cu3 O2 1.926(13) 3_565
Cu3 N4 1.966(18) .
Cu3 O17 1.969(13) .
Cu4 O18 1.931(12) .
Cu4 N6 1.982(19) .
Cu4 O13 2.013(14) .
Cu4 O9 2.037(15) .
Cu4 O11 2.082(13) 3_564
Cu4 Cu5 3.018(3) .
Cu5 O18 1.924(11) .
Cu5 O10 1.961(15) .
Cu5 N8 1.992(18) 3
Cu5 O14 2.026(16) .
Cu5 O15 2.109(13) .
Cu6 O18 1.944(13) .
Cu6 O12 1.965(13) 3_564
Cu6 O16 1.970(14) .
Cu6 N5 2.001(18) .
I1 I2 2.779(7) .
I2 I3 3.019(5) .
I3 I4 2.854(3) .
I4 I5 2.917(3) .
I8 I9 2.828(3) .
I9 I10 2.993(3) .
I10 I11 3.105(3) .
I11 I12 2.773(3) .
I6 I7 2.756(3) .
O1 C12 1.27(3) .
O1 Cu1 2.063(15) 3_564
O2 C12 1.32(2) .
O2 Cu3 1.926(13) 3_564
O3 C23 1.27(2) .
O4 C23 1.32(2) .
O5 C35 1.23(2) .
O6 C35 1.34(2) .
O7 C59 1.24(2) .
O8 C59 1.26(2) .
O9 C47 1.27(2) .
O10 C47 1.32(2) .
O11 C71 1.25(2) .
O11 Cu4 2.082(13) 3_565
O12 C71 1.25(2) .
O12 Cu6 1.965(13) 3_565
O13 C83 1.23(2) .
O14 C83 1.23(2) .
O15 C95 1.24(2) .
O16 C95 1.28(2) .
O17 H17B 0.8499 .
O18 H18A 1.0191 .
N1 C5 1.32(3) .
N1 C1 1.34(3) .
N2 C20 1.30(3) .
N2 C21 1.32(3) .
N3 C33 1.36(3) .
N3 C32 1.35(3) .
N3 Cu2 1.979(19) 3
N4 C44 1.34(3) .
N4 C45 1.37(3) .
N5 C56 1.34(3) .
N5 C57 1.34(3) .
N6 C64 1.31(3) .
N6 C60 1.35(3) .
N7 C80 1.36(3) .
N7 C81 1.39(3) .
N8 C92 1.33(3) .
N8 C93 1.38(3) .
N8 Cu5 1.992(18) 3_554
C1 C2 1.37(4) .
C1 H1A 0.9300 .
C2 C3 1.43(3) .
C2 H2A 0.9300 .
C3 C4 1.38(4) .
C3 C6 1.47(3) .
C4 C5 1.36(3) .
C4 H4A 0.9300 .
C5 H5A 0.9300 .
C6 C11 1.42(3) .
C6 C7 1.48(4) .
C7 C8 1.29(4) .
C7 H7A 0.9300 .
C8 C9 1.41(4) .
C8 H8A 0.9300 .
C9 C10 1.36(3) .
C9 C12 1.43(3) .
C10 C11 1.38(3) .
C10 H10A 0.9300 .
C11 H11A 0.9300 .
C13 C41 1.41(3) .
C13 C14 1.39(3) .
C13 H13A 0.9300 .
C14 C15 1.39(3) .
C14 H14A 0.9300 .
C15 C16 1.38(3) .
C15 C18 1.50(3) .
C16 C17 1.40(3) .
C16 H16A 0.9300 .
C17 C41 1.39(3) .
C17 H17A 0.9300 .
C18 C19 1.37(3) .
C18 C22 1.39(3) .
C19 C20 1.40(3) .
C19 H19A 0.9300 .
C20 H20A 0.9300 .
C21 C22 1.41(3) .
C21 H21A 0.9300 .
C22 H22A 0.9300 .
C23 C41 1.42(3) .
C24 C29 1.38(3) .
C24 C25 1.41(3) .
C24 C35 1.43(3) .
C25 C26 1.41(3) .
C25 H25A 0.9300 .
C26 C27 1.40(3) .
C26 H26A 0.9300 .
C27 C28 1.43(3) .
C27 C30 1.48(3) .
C28 C29 1.35(3) .
C28 H28A 0.9300 .
C29 H29A 0.9300 .
C30 C34 1.34(3) .
C30 C31 1.44(4) .
C31 C32 1.38(4) .
C31 H31A 0.9300 .
C32 H32A 0.9300 .
C33 C34 1.34(3) .
C33 H33A 0.9300 .
C34 H34A 0.9300 .
C36 C96 1.42(3) .
C36 C47 1.43(3) .
C36 C37 1.46(3) .
C37 C38 1.41(3) .
C37 H37A 0.9300 .
C38 C39 1.41(3) .
C38 H38A 0.9300 .
C39 C40 1.44(3) .
C39 C42 1.43(3) .
C40 C96 1.33(3) .
C40 H40A 0.9300 .
C42 C43 1.41(3) .
C42 C46 1.43(3) .
C43 C44 1.40(3) .
C43 H43A 0.9300 .
C44 H44A 0.9300 .
C45 C46 1.38(3) .
C45 H45A 0.9300 .
C46 H46A 0.9300 .
C48 C53 1.39(3) .
C48 C49 1.36(3) .
C48 C59 1.50(3) .
C49 C50 1.39(3) .
C49 H49A 0.9300 .
C50 C51 1.38(3) .
C50 H50A 0.9300 .
C51 C52 1.39(3) .
C51 C54 1.48(3) .
C52 C53 1.41(3) .
C52 H52A 0.9300 .
C53 H53A 0.9300 .
C54 C58 1.38(3) .
C54 C55 1.43(3) .
C55 C56 1.38(3) .
C55 H55A 0.9300 .
C56 H56A 0.9300 .
C57 C58 1.39(3) .
C57 H57A 0.9300 .
C58 H58A 0.9300 .
C60 C61 1.41(3) .
C60 H60A 0.9300 .
C61 C62 1.40(3) .
C61 H61A 0.9300 .
C62 C63 1.40(3) .
C62 C65 1.44(3) .
C63 C64 1.38(3) .
C63 H63A 0.9300 .
C64 H64A 0.9300 .
C65 C70 1.37(3) .
C65 C66 1.36(3) .
C66 C67 1.41(3) .
C66 H66A 0.9300 .
C67 C68 1.37(3) .
C67 H67A 0.9300 .
C68 C69 1.35(4) .
C68 C71 1.56(3) .
C69 C70 1.43(4) .
C69 H69A 0.9300 .
C70 H70A 0.9300 .
C72 C73 1.35(3) .
C72 C77 1.42(3) .
C72 C83 1.52(3) .
C73 C74 1.35(3) .
C73 H73A 0.9300 .
C74 C75 1.36(3) .
C74 H74A 0.9300 .
C75 C76 1.40(3) .
C75 C78 1.52(3) .
C76 C77 1.41(3) .
C76 H76A 0.9300 .
C77 H77A 0.9300 .
C78 C82 1.38(3) .
C78 C79 1.50(3) .
C79 C80 1.33(3) .
C79 H79A 0.9300 .
C80 H80A 0.9300 .
C81 C82 1.32(3) .
C81 H81A 0.9300 .
C82 H82A 0.9300 .
C84 C85 1.42(3) .
C84 C89 1.39(3) .
C84 C95 1.55(3) .
C85 C86 1.36(3) .
C85 H85A 0.9300 .
C86 C87 1.38(3) .
C86 H86A 0.9300 .
C87 C88 1.34(3) .
C87 C90 1.49(3) .
C88 C89 1.40(3) .
C88 H88A 0.9300 .
C89 H89A 0.9300 .
C90 C91 1.33(3) .
C90 C94 1.44(3) .
C91 C92 1.38(4) .
C91 H91A 0.9300 .
C92 H92A 0.9300 .
C93 C94 1.34(3) .
C93 H93A 0.9300 .
C94 H94A 0.9300 .
C96 H96A 0.9300 .
